data_2014265
loop_
_publ_author_name
'Seela, Frank'
'Shaikh, Khalil'
'Eickmeier, Henning'

_publ_section_title
;
 7-Deaza-2'-deoxy-7-propynylguanosine
;
_journal_issue 7
_journal_name_full 'Acta Crystallographica Section C'
_journal_page_first o489
_journal_page_last o491
_journal_paper_doi 10.1107/S0108270104011552
_journal_volume 60
_journal_year 2004
_chemical_formula_iupac 'C14 H16 N4 O4'
_chemical_formula_moiety 'C14 H16 N4 O4'
_chemical_formula_sum 'C14 H16 N4 O4'
_chemical_formula_weight 304.31
_chemical_name_systematic
;
7-Deaza-7-(propynyl)-2'-deoxyguanosine
;
_space_group_IT_number 4
_symmetry_cell_setting monoclinic
_symmetry_space_group_name_Hall 'P 2yb'
_symmetry_space_group_name_H-M 'P 1 21 1'
_atom_sites_solution_hydrogens geom
_atom_sites_solution_primary direct
_atom_sites_solution_secondary difmap
_audit_creation_method SHELXL97
_cell_angle_alpha 90.00
_cell_angle_beta 100.49(3)
_cell_angle_gamma 90.00
_cell_formula_units_Z 2
_cell_length_a 4.799(2)
_cell_length_b 13.601(3)
_cell_length_c 11.014(3)
_cell_measurement_reflns_used 36
_cell_measurement_temperature 293(2)
_cell_measurement_theta_max 15.14
_cell_measurement_theta_min 2.99
_cell_volume 706.9(4)
_computing_cell_refinement XSCANS
_computing_data_collection 'XSCANS (Siemens, 1996)'
_computing_data_reduction 'SHELXTL (Sheldrick, 1997)'
_computing_molecular_graphics SHELXTL
_computing_publication_material 'SHELXTL and PLATON (Spek, 2003)'
_computing_structure_refinement SHELXTL
_computing_structure_solution SHELXTL
_diffrn_ambient_temperature 293(2)
_diffrn_measured_fraction_theta_full 1.000
_diffrn_measured_fraction_theta_max 1.000
_diffrn_measurement_device_type 'Bruker P4'
_diffrn_measurement_method 2\q/\w
_diffrn_radiation_monochromator graphite
_diffrn_radiation_source 'fine-focus sealed tube'
_diffrn_radiation_type MoK\a
_diffrn_radiation_wavelength 0.71073
_diffrn_reflns_av_R_equivalents 0.0399
_diffrn_reflns_av_sigmaI/netI 0.0760
_diffrn_reflns_limit_h_max 6
_diffrn_reflns_limit_h_min -1
_diffrn_reflns_limit_k_max 1
_diffrn_reflns_limit_k_min -17
_diffrn_reflns_limit_l_max 14
_diffrn_reflns_limit_l_min -14
_diffrn_reflns_number 2562
_diffrn_reflns_theta_full 27.97
_diffrn_reflns_theta_max 27.97
_diffrn_reflns_theta_min 1.88
_diffrn_standards_decay_% none
_diffrn_standards_interval_count 97
_diffrn_standards_number 3
_exptl_absorpt_coefficient_mu 0.107
_exptl_absorpt_correction_type none
_exptl_crystal_colour colourless
_exptl_crystal_density_diffrn 1.430
_exptl_crystal_density_meas ?
_exptl_crystal_density_method 'not measured'
_exptl_crystal_description plate
_exptl_crystal_F_000 320
_exptl_crystal_size_max 0.6
_exptl_crystal_size_mid 0.2
_exptl_crystal_size_min 0.1
_refine_diff_density_max 0.317
_refine_diff_density_min -0.310
_refine_ls_extinction_method none
_refine_ls_goodness_of_fit_ref 1.018
_refine_ls_hydrogen_treatment mixed
_refine_ls_matrix_type full
_refine_ls_number_parameters 206
_refine_ls_number_reflns 1772
_refine_ls_number_restraints 5
_refine_ls_restrained_S_all 1.016
_refine_ls_R_factor_all 0.1012
_refine_ls_R_factor_gt 0.0629
_refine_ls_shift/su_max 0.000
_refine_ls_shift/su_mean 0.000
_refine_ls_structure_factor_coef Fsqd
_refine_ls_weighting_details 'calc w = 1/[\s^2^(Fo^2^)+(0.0971P)^2^] where P=(Fo^2^+2Fc^2^)/3'
_refine_ls_weighting_scheme calc
_refine_ls_wR_factor_gt 0.1503
_refine_ls_wR_factor_ref 0.1721
_reflns_number_gt 1190
_reflns_number_total 1772
_reflns_threshold_expression I>2\s(I)
_cod_data_source_file sx1139.cif
_cod_data_source_block I
_cod_depositor_comments
;
The following automatic conversions were performed:
'_symmetry_cell_setting' value 'Monoclinic' changed to 'monoclinic'
according to '/home/saulius/struct/CIF-dictionaries/cif_core.dic'
dictionary named 'cif_core.dic' version 2.4.1 from 2010-06-29.

Automatic conversion script
Id: cif_fix_enum 1527 2010-12-29 10:47:43Z saulius 

The following automatic conversions were performed:

'_symmetry_cell_setting' value 'Monoclinic' changed to 'monoclinic'
according to /home/saulius/struct/CIF-dictionaries/cif_core.dic
dictionary named 'cif_core.dic' version 2.4.1 from 2010-06-29.

Automatic conversion script
Id: cif_fix_values 1715 2011-07-08 13:25:40Z adriana 

The following automatic conversions were performed:

'_exptl_crystal_density_meas' value 'not measured' was changed to '?'
- the value is perceived as not measured.

Automatic conversion script
Id: cif_fix_values 3008 2015-01-20 13:52:24Z robertas 
;
_cod_original_sg_symbol_H-M 'P 21'
_cod_database_code 2014265
_cod_database_fobs_code 2014265

loop_
_symmetry_equiv_pos_as_xyz
'x, y, z'
'-x, y+1/2, -z'

loop_
_atom_site_label
_atom_site_fract_x
_atom_site_fract_y
_atom_site_fract_z
_atom_site_U_iso_or_equiv
_atom_site_adp_type
_atom_site_calc_flag
_atom_site_refinement_flags
_atom_site_occupancy
_atom_site_disorder_assembly
_atom_site_disorder_group
_atom_site_type_symbol
N1 0.9626(10) 0.5636(4) 0.7018(4) 0.0386(11) Uani d . 1 . . N
H1A 1.0421 0.5327 0.7671 0.046 Uiso calc R 1 . . H
C2 1.0216(13) 0.5327(4) 0.5924(4) 0.0365(12) Uani d . 1 . . C
N2 1.2035(13) 0.4570(4) 0.5966(4) 0.0571(16) Uani d . 1 . . N
H2A 1.2501 0.4354 0.5297 0.068 Uiso calc R 1 . . H
H2B 1.2733 0.4302 0.6662 0.068 Uiso calc R 1 . . H
N3 0.9137(10) 0.5741(4) 0.4852(4) 0.0338(10) Uani d . 1 . . N
C4 0.7329(11) 0.6477(4) 0.4970(4) 0.0291(11) Uani d . 1 . . C
C5 0.6472(10) 0.6826(4) 0.6027(4) 0.0297(10) Uani d . 1 . . C
C6 0.7824(13) 0.6422(5) 0.7175(4) 0.0403(13) Uani d . 1 . . C
O6 0.7554(11) 0.6687(4) 0.8226(3) 0.0591(13) Uani d . 1 . . O
C7 0.4432(11) 0.7595(4) 0.5667(4) 0.0307(11) Uani d . 1 . . C
C8 0.4132(11) 0.7660(4) 0.4414(4) 0.0302(10) Uani d . 1 . . C
H8A 0.2923 0.8095 0.3922 0.036 Uiso calc R 1 . . H
N9 0.5862(9) 0.6995(3) 0.3982(3) 0.0287(9) Uani d . 1 . . N
C71 0.2865(12) 0.8148(4) 0.6423(4) 0.0357(12) Uani d . 1 . . C
C72 0.1500(12) 0.8603(5) 0.7020(5) 0.0404(13) Uani d . 1 . . C
C73 -0.0309(15) 0.9163(6) 0.7701(5) 0.0543(17) Uani d . 1 . . C
H73A -0.1637 0.9545 0.7132 0.081 Uiso calc R 1 . . H
H73B 0.0840 0.9594 0.8275 0.081 Uiso calc R 1 . . H
H73C -0.1320 0.8719 0.8141 0.081 Uiso calc R 1 . . H
C1' 0.6218(12) 0.6851(4) 0.2718(4) 0.0297(10) Uani d . 1 . . C
H1'A 0.7581 0.6320 0.2683 0.036 Uiso calc R 1 . . H
C2' 0.3541(12) 0.6649(5) 0.1805(4) 0.0353(12) Uani d . 1 . . C
H2'A 0.1992 0.7061 0.1958 0.042 Uiso calc R 1 . . H
H2'B 0.2988 0.5964 0.1821 0.042 Uiso calc R 1 . . H
C3' 0.4441(11) 0.6913(4) 0.0593(4) 0.0314(11) Uani d D 1 . . C
H3'B 0.2813 0.7091 -0.0043 0.038 Uiso calc R 1 . . H
O3' 0.5936(10) 0.6086(3) 0.0229(3) 0.0486(12) Uani d D 1 . . O
H3'A 0.625(14) 0.619(2) -0.047(3) 0.073 Uiso d D 1 . . H
C4' 0.6420(11) 0.7786(4) 0.0949(4) 0.0286(10) Uani d . 1 . . C
H4'A 0.8096 0.7706 0.0566 0.034 Uiso calc R 1 . . H
O4' 0.7296(7) 0.7758(3) 0.2284(2) 0.0309(8) Uani d . 1 . . O
C5' 0.5068(15) 0.8766(3) 0.0568(5) 0.0476(16) Uani d D 1 . . C
H5'B 0.4417 0.8776 -0.0319 0.057 Uiso calc R 1 . . H
H5'C 0.3440 0.8863 0.0963 0.057 Uiso calc R 1 . . H
O5' 0.7047(11) 0.9532(3) 0.0912(4) 0.0588(14) Uani d D 1 . . O
H5'A 0.654(9) 1.0027(19) 0.051(5) 0.088 Uiso d D 1 . . H

loop_
_atom_site_aniso_label
_atom_site_aniso_U_11
_atom_site_aniso_U_22
_atom_site_aniso_U_33
_atom_site_aniso_U_12
_atom_site_aniso_U_13
_atom_site_aniso_U_23
N1 0.055(3) 0.037(3) 0.0213(17) 0.003(2) 0.0012(18) 0.0089(17)
C2 0.054(3) 0.023(2) 0.032(2) 0.001(3) 0.008(2) 0.0038(19)
N2 0.087(4) 0.040(3) 0.042(3) 0.024(3) 0.007(3) 0.010(2)
N3 0.052(3) 0.023(2) 0.0263(18) 0.009(2) 0.0051(18) 0.0022(15)
C4 0.039(3) 0.027(2) 0.0216(19) 0.001(2) 0.0046(18) 0.0041(17)
C5 0.036(3) 0.030(2) 0.024(2) -0.003(2) 0.0070(18) -0.0002(18)
C6 0.057(4) 0.039(3) 0.027(2) 0.001(3) 0.016(2) 0.004(2)
O6 0.098(4) 0.059(3) 0.0237(17) 0.009(3) 0.020(2) 0.0004(18)
C7 0.038(3) 0.027(2) 0.030(2) -0.002(2) 0.0142(19) 0.000(2)
C8 0.039(3) 0.024(2) 0.029(2) 0.005(2) 0.0083(19) 0.0004(19)
N9 0.040(2) 0.027(2) 0.0208(17) 0.007(2) 0.0088(16) 0.0025(15)
C71 0.043(3) 0.034(3) 0.032(2) -0.004(3) 0.010(2) -0.002(2)
C72 0.047(3) 0.042(3) 0.033(2) 0.004(3) 0.008(2) -0.005(2)
C73 0.054(4) 0.063(4) 0.047(3) 0.011(4) 0.013(3) -0.015(3)
C1' 0.049(3) 0.019(2) 0.023(2) -0.001(2) 0.0139(19) 0.0039(16)
C2' 0.042(3) 0.037(3) 0.029(2) -0.009(3) 0.012(2) -0.003(2)
C3' 0.042(3) 0.028(2) 0.0222(19) 0.003(2) 0.0001(19) -0.0028(17)
O3' 0.094(4) 0.0207(17) 0.0353(19) -0.006(2) 0.023(2) -0.0048(15)
C4' 0.043(3) 0.019(2) 0.0210(18) 0.001(2) -0.0005(18) 0.0031(17)
O4' 0.048(2) 0.0229(16) 0.0193(13) -0.0086(17) -0.0011(13) 0.0007(12)
C5' 0.070(4) 0.022(2) 0.043(3) 0.007(3) -0.009(3) 0.007(2)
O5' 0.094(4) 0.0190(17) 0.050(2) -0.006(2) -0.022(2) 0.0089(17)

loop_
_atom_type_symbol
_atom_type_description
_atom_type_scat_dispersion_real
_atom_type_scat_dispersion_imag
_atom_type_scat_source
N N 0.0061 0.0000 'International Tables Vol C Tables 4.2.6.8 and 6.1.1.4'
C C 0.0033 0.0000 'International Tables Vol C Tables 4.2.6.8 and 6.1.1.4'
H H 0.0000 0.0000 'International Tables Vol C Tables 4.2.6.8 and 6.1.1.4'
O O 0.0106 0.0000 'International Tables Vol C Tables 4.2.6.8 and 6.1.1.4'

loop_
_geom_angle_atom_site_label_1
_geom_angle_atom_site_label_2
_geom_angle_atom_site_label_3
_geom_angle
_geom_angle_publ_flag
C2 N1 C6 125.4(4) no
C2 N1 H1A 117.3 no
C6 N1 H1A 117.3 no
N3 C2 N2 120.2(5) no
N3 C2 N1 123.3(5) no
N2 C2 N1 116.5(5) no
C2 N2 H2A 120.0 no
C2 N2 H2B 120.0 no
H2A N2 H2B 120.0 no
C2 N3 C4 112.6(4) no
N3 C4 N9 123.3(4) yes
N3 C4 C5 129.1(4) no
N9 C4 C5 107.5(4) yes
C4 C5 C6 117.2(5) no
C4 C5 C7 108.0(4) no
C6 C5 C7 134.7(4) no
O6 C6 N1 120.4(5) no
O6 C6 C5 127.5(6) no
N1 C6 C5 112.1(4) no
C8 C7 C71 125.7(5) yes
C8 C7 C5 105.5(4) no
C71 C7 C5 128.6(4) yes
C7 C8 N9 110.4(4) no
C7 C8 H8A 124.8 no
N9 C8 H8A 124.8 no
C8 N9 C4 108.6(4) yes
C8 N9 C1' 127.5(4) yes
C4 N9 C1' 123.9(4) yes
C72 C71 C7 178.0(6) yes
C71 C72 C73 177.0(6) yes
C72 C73 H73A 109.5 no
C72 C73 H73B 109.5 no
H73A C73 H73B 109.5 no
C72 C73 H73C 109.5 no
H73A C73 H73C 109.5 no
H73B C73 H73C 109.5 no
N9 C1' O4' 108.3(4) yes
N9 C1' C2' 115.6(4) yes
O4' C1' C2' 104.3(4) no
N9 C1' H1'A 109.5 no
O4' C1' H1'A 109.5 no
C2' C1' H1'A 109.5 no
C1' C2' C3' 101.5(4) no
C1' C2' H2'A 111.5 no
C3' C2' H2'A 111.5 no
C1' C2' H2'B 111.5 no
C3' C2' H2'B 111.5 no
H2'A C2' H2'B 109.3 no
O3' C3' C2' 107.4(4) no
O3' C3' C4' 111.3(4) no
C2' C3' C4' 102.8(4) no
O3' C3' H3'B 111.7 no
C2' C3' H3'B 111.7 no
C4' C3' H3'B 111.7 no
C3' O3' H3'A 108(3) no
O4' C4' C5' 109.6(4) yes
O4' C4' C3' 106.9(4) yes
C5' C4' C3' 113.6(4) yes
O4' C4' H4'A 108.9 no
C5' C4' H4'A 108.9 no
C3' C4' H4'A 108.9 no
C1' O4' C4' 107.5(3) yes
O5' C5' C4' 110.1(5) yes
O5' C5' H5'B 109.7 no
C4' C5' H5'B 109.7 no
O5' C5' H5'C 109.7 no
C4' C5' H5'C 109.7 no
H5'B C5' H5'C 108.2 no
C5' O5' H5'A 110(3) no

loop_
_geom_bond_atom_site_label_1
_geom_bond_atom_site_label_2
_geom_bond_site_symmetry_2
_geom_bond_distance
_geom_bond_publ_flag
N1 C2 . 1.355(7) no
N1 C6 . 1.405(7) no
N1 H1A . 0.8600 no
C2 N3 . 1.325(6) no
C2 N2 . 1.345(8) no
N2 H2A . 0.8600 no
N2 H2B . 0.8600 no
N3 C4 . 1.346(6) no
C4 N9 . 1.377(6) no
C4 C5 . 1.387(6) no
C5 C6 . 1.422(7) no
C5 C7 . 1.438(7) no
C6 O6 . 1.242(6) no
C7 C8 . 1.364(6) no
C7 C71 . 1.433(7) yes
C8 N9 . 1.371(6) no
C8 H8A . 0.9300 no
N9 C1' . 1.447(5) yes
C71 C72 . 1.184(8) yes
C72 C73 . 1.461(8) yes
C73 H73A . 0.9600 no
C73 H73B . 0.9600 no
C73 H73C . 0.9600 no
C1' O4' . 1.452(6) yes
C1' C2' . 1.506(7) no
C1' H1'A . 0.9800 no
C2' C3' . 1.518(6) no
C2' H2'A . 0.9700 no
C2' H2'B . 0.9700 no
C3' O3' . 1.430(6) no
C3' C4' . 1.527(7) no
C3' H3'B . 0.9800 no
O3' H3'A . 0.82(4) no
C4' O4' . 1.454(5) yes
C4' C5' . 1.508(7) no
C4' H4'A . 0.9800 no
C5' O5' . 1.414(7) no
C5' H5'B . 0.9700 no
C5' H5'C . 0.9700 no
O5' H5'A . 0.82(4) no

loop_
_geom_hbond_atom_site_label_D
_geom_hbond_atom_site_label_H
_geom_hbond_atom_site_label_A
_geom_hbond_site_symmetry_A
_geom_hbond_distance_DH
_geom_hbond_distance_HA
_geom_hbond_distance_DA
_geom_hbond_angle_DHA
N1 H1A O5' 2_746 0.86 2.10 2.946(6) 170
N2 H2B O4' 2_746 0.86 2.40 3.109(6) 140
O3' H3'A O6 1_554 0.82(4) 1.80(2) 2.600(6) 164(7)
O5' H5'A O3' 2_655 0.82(4) 1.95(2) 2.727(6) 159(7)

loop_
_geom_torsion_atom_site_label_1
_geom_torsion_atom_site_label_2
_geom_torsion_atom_site_label_3
_geom_torsion_atom_site_label_4
_geom_torsion
_geom_torsion_publ_flag
C6 N1 C2 N3 0.2(9) no
C6 N1 C2 N2 178.9(5) no
N2 C2 N3 C4 179.1(5) no
N1 C2 N3 C4 -2.1(8) no
C2 N3 C4 N9 -177.6(5) yes
C2 N3 C4 C5 -1.0(8) no
N3 C4 C5 C6 5.8(8) no
N9 C4 C5 C6 -177.2(5) no
N3 C4 C5 C7 -177.8(5) no
N9 C4 C5 C7 -0.7(6) no
C2 N1 C6 O6 -175.6(6) no
C2 N1 C6 C5 4.5(8) no
C4 C5 C6 O6 173.3(6) no
C7 C5 C6 O6 -1.9(11) no
C4 C5 C6 N1 -6.8(7) no
C7 C5 C6 N1 178.0(5) no
C4 C5 C7 C8 0.9(5) no
C6 C5 C7 C8 176.4(6) no
C4 C5 C7 C71 177.2(5) yes
C6 C5 C7 C71 -7.3(10) yes
C71 C7 C8 N9 -177.1(5) no
C5 C7 C8 N9 -0.7(5) no
C7 C8 N9 C4 0.2(6) no
C7 C8 N9 C1' -178.3(5) yes
N3 C4 N9 C8 177.6(4) no
C5 C4 N9 C8 0.3(6) no
N3 C4 N9 C1' -3.9(7) yes
C5 C4 N9 C1' 178.9(4) yes
C8 N9 C1' O4' 61.2(7) yes
C4 N9 C1' O4' -117.1(5) yes
C8 N9 C1' C2' -55.3(7) yes
C4 N9 C1' C2' 126.4(5) yes
N9 C1' C2' C3' 159.9(4) yes
O4' C1' C2' C3' 41.2(5) no
C1' C2' C3' O3' 81.5(5) no
C1' C2' C3' C4' -36.0(5) yes
O3' C3' C4' O4' -95.8(4) no
C2' C3' C4' O4' 18.9(5) yes
O3' C3' C4' C5' 143.2(5) no
C2' C3' C4' C5' -102.1(5) yes
N9 C1' O4' C4' -153.7(4) yes
C2' C1' O4' C4' -30.1(5) yes
C5' C4' O4' C1' 130.3(5) yes
C3' C4' O4' C1' 6.7(5) yes
O4' C4' C5' O5' 61.5(6) no
C3' C4' C5' O5' -179.0(5) no

loop_
_cod_related_entry_id
_cod_related_entry_database
_cod_related_entry_code
1 ChemSpider 21181307
